data_5910110
_chemical_formula_structural MoCl3
_chemical_formula_sum 'Cl3 Mo'
_chemical_name_systematic 'Molybdenum chloride'
_space_group_IT_number 12
_symmetry_cell_setting monoclinic
_symmetry_Int_Tables_number 12
_symmetry_space_group_name_Hall '-C 2y'
_symmetry_space_group_name_H-M 'C 1 2/m 1'
_audit_creation_date 2005-04-11
_audit_creation_method http://jcrystal.com/steffenweber/gallery/StructureTypes/st4.html
_audit_update_record 'created by Girish Upreti, Portland State University'
_cell_angle_alpha 90
_cell_angle_beta 124.6
_cell_angle_gamma 90
_cell_length_a 6.092
_cell_length_b 9.745
_cell_length_c 7.275
_cell_volume 355.506
_cod_original_sg_symbol_H-M 'C 2/m'
_cod_original_formula_sum 'Mo Cl3'
_cod_database_code 5910110

loop_
_symmetry_equiv_pos_as_xyz
x,y,z
-x,y,-z
-x,-y,-z
x,-y,z
x+1/2,y+1/2,z
-x+1/2,y+1/2,-z
-x+1/2,-y+1/2,-z
x+1/2,-y+1/2,z

loop_
_atom_site_fract_x
_atom_site_fract_y
_atom_site_fract_z
_atom_site_label
0.00000 0.14170 0.00000 Mo1
0.50200 0.17000 0.22300 Cl1
0.00800 0.00000 0.27400 Cl2
